data_4060894
loop_
_publ_author_name
'Casey, Charles P.'
'Strotman, Neil A.'
'Beetner, Sharon E.'
'Johnson, Jeffrey B.'
'Priebe, David C.'
'Vos, Thomas E.'
'Khodavandi, Babak'
'Guzei, Ilia A.'

_publ_section_title
;
 The PPh3-Substituted Hydroxycyclopentadienyl Ruthenium Hydride
 [2,5-Ph2-3,4-Tol2(\h5-C4COH)]Ru(CO)(PPh3)H Is a More Efficient Catalyst
 for Hydrogenation of Aldehydes
;
_journal_coden_ASTM ORGND7
_journal_issue 5
_journal_name_full Organometallics
_journal_page_first 1230
_journal_page_last 1235
_journal_paper_doi 10.1021/om0509387
_journal_volume 25
_journal_year 2006
_chemical_formula_sum 'C64 H53 O4 P Ru'
_chemical_formula_weight 1018.10
_space_group_IT_number 2
_symmetry_cell_setting triclinic
_symmetry_space_group_name_Hall '-P 1'
_symmetry_space_group_name_H-M 'P -1'
_cell_angle_alpha 97.026(6)
_cell_angle_beta 99.200(7)
_cell_angle_gamma 98.692(5)
_cell_formula_units_Z 2
_cell_length_a 11.012(3)
_cell_length_b 13.278(4)
_cell_length_c 18.598(5)
_cell_measurement_temperature 295(2)
_cell_volume 2623.6(12)
_diffrn_ambient_temperature 295(2)
_exptl_crystal_density_diffrn 1.289
_cod_depositor_comments
;
The following automatic conversions were performed:
'_symmetry_cell_setting' value 'Triclinic' changed to 'triclinic'
according to '/home/saulius/struct/CIF-dictionaries/cif_core.dic'
dictionary named 'cif_core.dic' version 2.4.1 from 2010-06-29.

Automatic conversion script
Id: cif_fix_enum 1527 2010-12-29 10:47:43Z saulius 
;
_cod_database_code 4060894

loop_
_symmetry_equiv_pos_as_xyz
'x, y, z'
'-x, -y, -z'

loop_
_atom_site_label
_atom_site_type_symbol
_atom_site_fract_x
_atom_site_fract_y
_atom_site_fract_z
_atom_site_U_iso_or_equiv
_atom_site_adp_type
_atom_site_occupancy
_atom_site_symmetry_multiplicity
_atom_site_calc_flag
_atom_site_refinement_flags
_atom_site_disorder_assembly
_atom_site_disorder_group
Ru Ru 0.24590(3) 0.23876(3) 0.18826(2) 0.03751(17) Uani 1 1 d . . .
P P 0.32196(12) 0.12309(10) 0.10910(7) 0.0394(3) Uani 1 1 d . . .
O1 O 0.5152(3) 0.3699(3) 0.1692(2) 0.0479(8) Uani 1 1 d . . .
H1 H 0.5576 0.3291 0.1853 0.072 Uiso 1 1 calc R . .
O2 O -0.0013(4) 0.1850(3) 0.0854(2) 0.0650(11) Uani 1 1 d . . .
O3 O 0.2281(3) 0.1178(3) 0.25106(19) 0.0480(9) Uani 1 1 d . . .
O4 O 0.0193(4) 0.0915(3) 0.2382(2) 0.0660(11) Uani 1 1 d . . .
C1 C 0.4146(4) 0.3697(4) 0.2028(3) 0.0402(11) Uani 1 1 d . . .
C2 C 0.4020(5) 0.3425(4) 0.2733(3) 0.0437(12) Uani 1 1 d . . .
C3 C 0.2801(5) 0.3625(4) 0.2857(3) 0.0427(12) Uani 1 1 d . . .
C4 C 0.2218(4) 0.4003(4) 0.2234(3) 0.0387(11) Uani 1 1 d . . .
C5 C 0.3030(5) 0.4019(4) 0.1693(3) 0.0441(12) Uani 1 1 d . . .
C6 C 0.4977(5) 0.3103(4) 0.3253(3) 0.0493(13) Uani 1 1 d . . .
C7 C 0.6243(5) 0.3550(5) 0.3331(3) 0.0565(14) Uani 1 1 d . . .
H7 H 0.6467 0.4069 0.3059 0.068 Uiso 1 1 calc R . .
C8 C 0.7149(6) 0.3235(6) 0.3801(4) 0.078(2) Uani 1 1 d . . .
H8 H 0.7982 0.3525 0.3830 0.094 Uiso 1 1 calc R . .
C9 C 0.6845(7) 0.2499(7) 0.4227(5) 0.091(2) Uani 1 1 d . . .
H9 H 0.7468 0.2293 0.4547 0.109 Uiso 1 1 calc R . .
C10 C 0.5615(7) 0.2065(6) 0.4179(4) 0.086(2) Uani 1 1 d . . .
H10 H 0.5404 0.1565 0.4469 0.103 Uiso 1 1 calc R . .
C11 C 0.4678(6) 0.2372(5) 0.3696(3) 0.0678(17) Uani 1 1 d . . .
H11 H 0.3847 0.2082 0.3672 0.081 Uiso 1 1 calc R . .
C12 C 0.2343(5) 0.3649(4) 0.3574(3) 0.0460(12) Uani 1 1 d . . .
C13 C 0.2980(7) 0.4386(5) 0.4155(4) 0.0753(19) Uani 1 1 d . . .
H13 H 0.3704 0.4810 0.4103 0.090 Uiso 1 1 calc R . .
C14 C 0.2547(9) 0.4495(6) 0.4815(4) 0.095(3) Uani 1 1 d . . .
H14 H 0.2995 0.4988 0.5202 0.114 Uiso 1 1 calc R . .
C15 C 0.1462(8) 0.3887(5) 0.4911(4) 0.078(2) Uani 1 1 d . . .
C16 C 0.0865(6) 0.3147(5) 0.4332(4) 0.0678(17) Uani 1 1 d . . .
H16 H 0.0150 0.2711 0.4385 0.081 Uiso 1 1 calc R . .
C17 C 0.1289(5) 0.3025(4) 0.3672(3) 0.0557(14) Uani 1 1 d . . .
H17 H 0.0855 0.2516 0.3290 0.067 Uiso 1 1 calc R . .
C18 C 0.0944(11) 0.4024(8) 0.5621(5) 0.124(4) Uani 1 1 d . . .
H18A H 0.0073 0.3726 0.5526 0.186 Uiso 1 1 calc R . .
H18B H 0.1045 0.4745 0.5805 0.186 Uiso 1 1 calc R . .
H18C H 0.1388 0.3686 0.5981 0.186 Uiso 1 1 calc R . .
C19 C 0.1072(5) 0.4479(4) 0.2207(3) 0.0432(12) Uani 1 1 d . . .
C20 C -0.0089(5) 0.3925(4) 0.2224(3) 0.0516(13) Uani 1 1 d . . .
H20 H -0.0188 0.3215 0.2215 0.062 Uiso 1 1 calc R . .
C21 C -0.1105(5) 0.4415(5) 0.2253(3) 0.0583(15) Uani 1 1 d . . .
H21 H -0.1879 0.4026 0.2261 0.070 Uiso 1 1 calc R . .
C22 C -0.1001(6) 0.5463(5) 0.2271(3) 0.0566(15) Uani 1 1 d . . .
C23 C 0.0156(6) 0.6009(5) 0.2247(4) 0.0678(17) Uani 1 1 d . . .
H23 H 0.0251 0.6718 0.2253 0.081 Uiso 1 1 calc R . .
C24 C 0.1178(6) 0.5527(4) 0.2215(4) 0.0596(15) Uani 1 1 d . . .
H24 H 0.1948 0.5915 0.2199 0.072 Uiso 1 1 calc R . .
C25 C -0.2131(7) 0.5977(6) 0.2302(4) 0.082(2) Uani 1 1 d . . .
H25A H -0.2538 0.6006 0.1810 0.122 Uiso 1 1 calc R . .
H25B H -0.1870 0.6663 0.2567 0.122 Uiso 1 1 calc R . .
H25C H -0.2700 0.5588 0.2548 0.122 Uiso 1 1 calc R . .
C26 C 0.2848(5) 0.4475(4) 0.0999(3) 0.0430(12) Uani 1 1 d . . .
C27 C 0.3828(5) 0.5129(4) 0.0819(3) 0.0505(13) Uani 1 1 d . . .
H27 H 0.4602 0.5271 0.1130 0.061 Uiso 1 1 calc R . .
C28 C 0.3668(6) 0.5568(5) 0.0185(4) 0.0642(16) Uani 1 1 d . . .
H28 H 0.4337 0.5997 0.0070 0.077 Uiso 1 1 calc R . .
C29 C 0.2543(7) 0.5382(5) -0.0274(4) 0.0683(17) Uani 1 1 d . . .
H29 H 0.2440 0.5689 -0.0698 0.082 Uiso 1 1 calc R . .
C30 C 0.1548(6) 0.4737(5) -0.0110(3) 0.0673(17) Uani 1 1 d . . .
H30 H 0.0778 0.4604 -0.0426 0.081 Uiso 1 1 calc R . .
C31 C 0.1699(5) 0.4290(5) 0.0524(3) 0.0563(14) Uani 1 1 d . . .
H31 H 0.1026 0.3860 0.0634 0.068 Uiso 1 1 calc R . .
C32 C 0.0891(5) 0.2001(4) 0.1250(3) 0.0454(12) Uani 1 1 d . . .
C33 C 0.1231(5) 0.0709(4) 0.2613(3) 0.0506(13) Uani 1 1 d . . .
C34 C 0.1325(6) -0.0160(5) 0.3058(3) 0.0631(16) Uani 1 1 d . . .
C35 C 0.2415(8) -0.0532(6) 0.3211(5) 0.093(2) Uani 1 1 d . . .
H35 H 0.3124 -0.0231 0.3052 0.111 Uiso 1 1 calc R . .
C36 C 0.2470(10) -0.1356(8) 0.3605(6) 0.120(3) Uani 1 1 d . . .
H36 H 0.3212 -0.1610 0.3703 0.144 Uiso 1 1 calc R . .
C37 C 0.1446(13) -0.1787(8) 0.3843(6) 0.137(4) Uani 1 1 d . . .
H37 H 0.1484 -0.2335 0.4108 0.164 Uiso 1 1 calc R . .
C38 C 0.0357(13) -0.1418(9) 0.3696(7) 0.145(5) Uani 1 1 d . . .
H38 H -0.0346 -0.1716 0.3862 0.173 Uiso 1 1 calc R . .
C39 C 0.0290(8) -0.0609(7) 0.3303(5) 0.101(3) Uani 1 1 d . . .
H39 H -0.0458 -0.0365 0.3203 0.122 Uiso 1 1 calc R . .
C40 C 0.2687(5) -0.0152(4) 0.1062(3) 0.0471(12) Uani 1 1 d . . .
C41 C 0.1439(6) -0.0530(4) 0.1047(3) 0.0591(15) Uani 1 1 d . . .
H41 H 0.0876 -0.0077 0.1076 0.071 Uiso 1 1 calc R . .
C42 C 0.1027(7) -0.1580(5) 0.0989(4) 0.0717(18) Uani 1 1 d . . .
H42 H 0.0184 -0.1828 0.0970 0.086 Uiso 1 1 calc R . .
C43 C 0.1837(8) -0.2250(5) 0.0958(4) 0.078(2) Uani 1 1 d . . .
H43 H 0.1554 -0.2953 0.0927 0.094 Uiso 1 1 calc R . .
C44 C 0.3072(8) -0.1888(5) 0.0974(4) 0.080(2) Uani 1 1 d . . .
H44 H 0.3625 -0.2350 0.0945 0.096 Uiso 1 1 calc R . .
C45 C 0.3508(6) -0.0848(4) 0.1033(4) 0.0611(15) Uani 1 1 d . . .
H45 H 0.4353 -0.0610 0.1054 0.073 Uiso 1 1 calc R . .
C46 C 0.4920(5) 0.1351(4) 0.1335(3) 0.0482(13) Uani 1 1 d . . .
C47 C 0.5384(6) 0.1196(5) 0.2044(4) 0.0613(16) Uani 1 1 d . . .
H47 H 0.4840 0.1025 0.2361 0.074 Uiso 1 1 calc R . .
C48 C 0.6661(6) 0.1298(5) 0.2277(4) 0.077(2) Uani 1 1 d . . .
H48 H 0.6971 0.1173 0.2747 0.092 Uiso 1 1 calc R . .
C49 C 0.7476(6) 0.1582(5) 0.1817(5) 0.083(2) Uani 1 1 d . . .
H49 H 0.8334 0.1660 0.1979 0.099 Uiso 1 1 calc R . .
C50 C 0.7017(6) 0.1748(5) 0.1124(5) 0.080(2) Uani 1 1 d . . .
H50 H 0.7567 0.1950 0.0817 0.097 Uiso 1 1 calc R . .
C51 C 0.5740(5) 0.1620(5) 0.0871(4) 0.0622(16) Uani 1 1 d . . .
H51 H 0.5437 0.1715 0.0393 0.075 Uiso 1 1 calc R . .
C52 C 0.2927(5) 0.1402(4) 0.0122(3) 0.0431(12) Uani 1 1 d . . .
C53 C 0.3353(6) 0.2353(4) -0.0064(3) 0.0546(14) Uani 1 1 d . . .
H53 H 0.3777 0.2887 0.0302 0.066 Uiso 1 1 calc R . .
C54 C 0.3155(7) 0.2515(5) -0.0786(3) 0.0680(17) Uani 1 1 d . . .
H54 H 0.3462 0.3152 -0.0906 0.082 Uiso 1 1 calc R . .
C55 C 0.2502(7) 0.1735(5) -0.1333(3) 0.0694(18) Uani 1 1 d . . .
H55 H 0.2374 0.1843 -0.1823 0.083 Uiso 1 1 calc R . .
C56 C 0.2043(7) 0.0797(5) -0.1149(4) 0.0692(18) Uani 1 1 d . . .
H56 H 0.1581 0.0276 -0.1513 0.083 Uiso 1 1 calc R . .
C57 C 0.2263(6) 0.0627(4) -0.0432(3) 0.0569(15) Uani 1 1 d . . .
H57 H 0.1964 -0.0015 -0.0315 0.068 Uiso 1 1 calc R . .

loop_
_atom_site_aniso_label
_atom_site_aniso_U_11
_atom_site_aniso_U_22
_atom_site_aniso_U_33
_atom_site_aniso_U_23
_atom_site_aniso_U_13
_atom_site_aniso_U_12
Ru 0.0329(2) 0.0422(3) 0.0361(3) 0.00736(16) 0.00237(17) 0.00562(16)
P 0.0360(7) 0.0415(7) 0.0407(7) 0.0068(5) 0.0056(6) 0.0073(5)
O1 0.0368(19) 0.054(2) 0.053(2) 0.0097(17) 0.0093(17) 0.0058(16)
O2 0.038(2) 0.091(3) 0.056(3) 0.005(2) -0.016(2) 0.011(2)
O3 0.046(2) 0.051(2) 0.048(2) 0.0173(16) 0.0059(17) 0.0061(17)
O4 0.049(2) 0.072(3) 0.074(3) 0.019(2) 0.008(2) 0.001(2)
C1 0.035(3) 0.041(3) 0.041(3) 0.003(2) 0.001(2) 0.003(2)
C2 0.044(3) 0.044(3) 0.040(3) 0.006(2) 0.002(2) 0.003(2)
C3 0.043(3) 0.045(3) 0.037(3) 0.003(2) 0.006(2) 0.003(2)
C4 0.038(3) 0.039(3) 0.037(3) 0.004(2) 0.004(2) 0.004(2)
C5 0.042(3) 0.040(3) 0.047(3) 0.001(2) 0.010(2) 0.000(2)
C6 0.046(3) 0.058(3) 0.041(3) 0.004(2) -0.004(2) 0.015(2)
C7 0.043(3) 0.068(4) 0.051(3) 0.002(3) -0.009(3) 0.011(3)
C8 0.055(4) 0.091(5) 0.077(5) -0.002(4) -0.012(4) 0.013(4)
C9 0.071(5) 0.114(6) 0.078(5) 0.010(5) -0.028(4) 0.033(5)
C10 0.087(5) 0.110(6) 0.063(5) 0.037(4) -0.009(4) 0.026(4)
C11 0.064(4) 0.080(4) 0.057(4) 0.014(3) 0.003(3) 0.009(3)
C12 0.053(3) 0.050(3) 0.034(3) 0.008(2) 0.004(2) 0.010(2)
C13 0.090(5) 0.074(4) 0.056(4) 0.000(3) 0.024(4) -0.010(4)
C14 0.135(7) 0.084(5) 0.053(4) -0.010(4) 0.031(4) -0.016(5)
C15 0.123(6) 0.070(4) 0.050(4) 0.014(3) 0.037(4) 0.014(4)
C16 0.072(4) 0.074(4) 0.063(4) 0.019(3) 0.029(3) 0.005(3)
C17 0.061(4) 0.057(3) 0.046(3) 0.006(3) 0.007(3) 0.003(3)
C18 0.183(10) 0.122(7) 0.070(5) 0.006(5) 0.069(6) -0.007(7)
C19 0.046(3) 0.050(3) 0.036(3) 0.008(2) 0.009(2) 0.011(2)
C20 0.048(3) 0.052(3) 0.057(3) 0.010(3) 0.012(3) 0.011(3)
C21 0.042(3) 0.075(4) 0.061(4) 0.012(3) 0.012(3) 0.016(3)
C22 0.057(4) 0.077(4) 0.043(3) 0.018(3) 0.009(3) 0.030(3)
C23 0.081(5) 0.053(4) 0.080(5) 0.024(3) 0.020(4) 0.027(3)
C24 0.052(3) 0.053(3) 0.077(4) 0.019(3) 0.016(3) 0.008(3)
C25 0.080(5) 0.101(5) 0.080(5) 0.031(4) 0.014(4) 0.054(4)
C26 0.046(3) 0.044(3) 0.041(3) 0.008(2) 0.013(2) 0.009(2)
C27 0.053(3) 0.050(3) 0.048(3) 0.008(2) 0.008(3) 0.005(2)
C28 0.072(4) 0.060(4) 0.068(4) 0.024(3) 0.025(4) 0.009(3)
C29 0.092(5) 0.069(4) 0.052(4) 0.024(3) 0.017(4) 0.021(4)
C30 0.067(4) 0.081(4) 0.053(4) 0.017(3) -0.002(3) 0.017(3)
C31 0.050(3) 0.071(4) 0.049(3) 0.021(3) 0.004(3) 0.009(3)
C32 0.055(3) 0.050(3) 0.034(3) 0.012(2) 0.010(3) 0.011(2)
C33 0.053(4) 0.052(3) 0.042(3) 0.004(2) 0.007(3) 0.001(3)
C34 0.070(4) 0.063(4) 0.053(4) 0.018(3) 0.006(3) -0.002(3)
C35 0.090(6) 0.094(6) 0.102(6) 0.054(5) 0.014(5) 0.014(4)
C36 0.128(8) 0.109(7) 0.130(8) 0.073(6) 0.005(7) 0.023(6)
C37 0.170(11) 0.112(8) 0.130(9) 0.082(7) 0.007(8) -0.003(8)
C38 0.139(10) 0.141(9) 0.165(11) 0.097(9) 0.036(9) -0.010(8)
C39 0.093(6) 0.103(6) 0.115(7) 0.058(5) 0.025(5) 0.001(5)
C40 0.055(3) 0.046(3) 0.039(3) 0.008(2) 0.003(2) 0.009(2)
C41 0.058(4) 0.052(3) 0.064(4) 0.005(3) 0.011(3) 0.002(3)
C42 0.077(4) 0.055(4) 0.080(5) 0.009(3) 0.020(4) -0.006(3)
C43 0.110(6) 0.041(3) 0.084(5) 0.014(3) 0.025(4) 0.002(4)
C44 0.103(6) 0.045(4) 0.096(5) 0.012(3) 0.020(4) 0.025(4)
C45 0.062(4) 0.051(3) 0.073(4) 0.013(3) 0.010(3) 0.016(3)
C46 0.040(3) 0.044(3) 0.060(4) 0.000(2) 0.008(3) 0.011(2)
C47 0.055(4) 0.059(4) 0.066(4) -0.001(3) 0.001(3) 0.017(3)
C48 0.061(4) 0.075(4) 0.081(5) -0.010(4) -0.023(4) 0.026(3)
C49 0.039(3) 0.064(4) 0.133(7) -0.010(4) -0.005(4) 0.014(3)
C50 0.041(3) 0.070(4) 0.132(7) 0.009(4) 0.024(4) 0.012(3)
C51 0.050(3) 0.062(4) 0.078(4) 0.007(3) 0.019(3) 0.014(3)
C52 0.042(3) 0.046(3) 0.042(3) 0.004(2) 0.009(2) 0.011(2)
C53 0.067(4) 0.046(3) 0.048(3) 0.005(2) 0.010(3) 0.001(3)
C54 0.090(5) 0.056(4) 0.059(4) 0.018(3) 0.015(3) 0.006(3)
C55 0.100(5) 0.067(4) 0.041(3) 0.014(3) 0.000(3) 0.022(4)
C56 0.084(5) 0.060(4) 0.053(4) -0.002(3) -0.009(3) 0.008(3)
C57 0.067(4) 0.045(3) 0.052(4) 0.009(3) -0.004(3) 0.005(3)

loop_
_geom_bond_atom_site_label_1
_geom_bond_atom_site_label_2
_geom_bond_distance
_geom_bond_site_symmetry_2
_geom_bond_publ_flag
Ru C32 1.888(6) . ?
Ru O3 2.102(3) . ?
Ru C4 2.233(5) . ?
Ru C3 2.235(5) . ?
Ru C5 2.249(5) . ?
Ru C2 2.288(5) . ?
Ru C1 2.300(5) . ?
Ru P 2.3362(14) . ?
P C52 1.828(5) . ?
P C46 1.833(5) . ?
P C40 1.833(5) . ?
O1 C1 1.357(6) . ?
O2 C32 1.115(6) . ?
O3 C33 1.282(6) . ?
O4 C33 1.238(7) . ?
C1 C2 1.423(7) . ?
C1 C5 1.435(7) . ?
C2 C3 1.457(7) . ?
C2 C6 1.462(7) . ?
C3 C4 1.417(7) . ?
C3 C12 1.496(7) . ?
C4 C5 1.449(7) . ?
C4 C19 1.491(7) . ?
C5 C26 1.489(7) . ?
C6 C11 1.384(8) . ?
C6 C7 1.408(8) . ?
C7 C8 1.367(9) . ?
C8 C9 1.368(11) . ?
C9 C10 1.374(11) . ?
C10 C11 1.400(9) . ?
C12 C17 1.372(8) . ?
C12 C13 1.382(8) . ?
C13 C14 1.385(9) . ?
C14 C15 1.388(11) . ?
C15 C16 1.371(9) . ?
C15 C18 1.521(9) . ?
C16 C17 1.381(8) . ?
C19 C24 1.377(8) . ?
C19 C20 1.382(7) . ?
C20 C21 1.381(8) . ?
C21 C22 1.374(8) . ?
C22 C23 1.377(9) . ?
C22 C25 1.513(8) . ?
C23 C24 1.383(8) . ?
C26 C27 1.391(7) . ?
C26 C31 1.393(8) . ?
C27 C28 1.376(8) . ?
C28 C29 1.357(9) . ?
C29 C30 1.383(9) . ?
C30 C31 1.381(8) . ?
C33 C34 1.505(8) . ?
C34 C35 1.368(10) . ?
C34 C39 1.375(10) . ?
C35 C36 1.392(11) . ?
C36 C37 1.350(15) . ?
C37 C38 1.364(16) . ?
C38 C39 1.376(13) . ?
C40 C41 1.384(8) . ?
C40 C45 1.389(8) . ?
C41 C42 1.385(8) . ?
C42 C43 1.355(10) . ?
C43 C44 1.366(10) . ?
C44 C45 1.377(9) . ?
C46 C51 1.384(8) . ?
C46 C47 1.386(9) . ?
C47 C48 1.385(9) . ?
C48 C49 1.379(11) . ?
C49 C50 1.364(11) . ?
C50 C51 1.387(9) . ?
C52 C53 1.383(7) . ?
C52 C57 1.389(7) . ?
C53 C54 1.373(8) . ?
C54 C55 1.382(9) . ?
C55 C56 1.377(9) . ?
C56 C57 1.369(9) . ?
